data_4111335
loop_
_publ_author_name
'Barbora Bajtos'
'Ming Yu'
'Hongda Zhao'
'Brian L. Pagenkopf'

_publ_section_title
;
 C-2/C-3 Annulation and C-2 Alkylation of Indoles with
 2-Alkoxycyclopropanoate Esters
;
_journal_name_full 'Journal of the American Chemical Society'
_journal_page_first 9631
_journal_page_last 9634
_journal_paper_doi 10.1021/ja067821+
_journal_volume 129
_journal_year 2007
_chemical_formula_sum 'C17 H17 N O'
_chemical_formula_weight 251.32
_chemical_name_systematic
; 
 ? 
;
_space_group_IT_number 2
_symmetry_cell_setting triclinic
_symmetry_space_group_name_Hall '-P 1'
_symmetry_space_group_name_H-M 'P -1'
_atom_sites_solution_hydrogens geom
_atom_sites_solution_primary direct
_atom_sites_solution_secondary difmap
_audit_creation_method SHELXL-97
_cell_angle_alpha 85.690(2)
_cell_angle_beta 78.443(2)
_cell_angle_gamma 65.331(2)
_cell_formula_units_Z 4
_cell_length_a 8.5625(2)
_cell_length_b 8.6438(2)
_cell_length_c 19.5105(7)
_cell_measurement_temperature 153(2)
_cell_volume 1285.57(7)
_computing_cell_refinement 'Collect software, Nonius B.V. 1998'
_computing_data_collection 'Collect software, Nonius B.V. 1998'
_computing_data_reduction
;
DENZO and Scalepack (Otwinoski and Minor, 1997)
;
_computing_molecular_graphics 'XP SHELXTL/PC, Siemens Analytical'
_computing_structure_refinement 'XL SHELXTL/PC, Siemens Analytical'
_computing_structure_solution
;

SIR97 - Altomare A., Burla M.C., Camalli M., Cascarano G.L., Giacovazzo C., 
Guagliardi A., Moliterni A.G.G., Polidori G.,Spagna R.
;
_diffrn_ambient_temperature 153(2)
_diffrn_measured_fraction_theta_full 0.960
_diffrn_measured_fraction_theta_max 0.960
_diffrn_measurement_device_type 'Nonius Kappa CCD'
_diffrn_measurement_method \w-scans
_diffrn_radiation_monochromator graphite
_diffrn_radiation_source 'fine-focus sealed tube'
_diffrn_radiation_type MoK\a
_diffrn_radiation_wavelength 0.71073
_diffrn_reflns_av_R_equivalents 0.0409
_diffrn_reflns_av_sigmaI/netI 0.1339
_diffrn_reflns_limit_h_max 11
_diffrn_reflns_limit_h_min -11
_diffrn_reflns_limit_k_max 9
_diffrn_reflns_limit_k_min -11
_diffrn_reflns_limit_l_max 25
_diffrn_reflns_limit_l_min -23
_diffrn_reflns_number 8660
_diffrn_reflns_theta_full 27.49
_diffrn_reflns_theta_max 27.49
_diffrn_reflns_theta_min 3.05
_exptl_absorpt_coefficient_mu 0.080
_exptl_absorpt_correction_type none
_exptl_crystal_colour colorless
_exptl_crystal_density_diffrn 1.298
_exptl_crystal_description plates
_exptl_crystal_F_000 536
_exptl_crystal_size_max 0.25
_exptl_crystal_size_mid 0.23
_exptl_crystal_size_min 0.11
_refine_diff_density_max 0.237
_refine_diff_density_min -0.204
_refine_diff_density_rms 0.048
_refine_ls_extinction_coef 0.011(2)
_refine_ls_extinction_expression Fc^*^=kFc[1+0.001xFc^2^\l^3^/sin(2\q)]^-1/4^
_refine_ls_extinction_method SHELXL
_refine_ls_goodness_of_fit_ref 0.977
_refine_ls_hydrogen_treatment mixed
_refine_ls_matrix_type full
_refine_ls_number_parameters 344
_refine_ls_number_reflns 5652
_refine_ls_number_restraints 0
_refine_ls_restrained_S_all 0.977
_refine_ls_R_factor_all 0.1552
_refine_ls_R_factor_gt 0.0536
_refine_ls_shift/su_max 0.020
_refine_ls_shift/su_mean 0.002
_refine_ls_structure_factor_coef Fsqd
_refine_ls_weighting_details 'calc w=1/[\s^2^(Fo^2^)+(0.0505P)^2^+0.0000P] where P=(Fo^2^+2Fc^2^)/3'
_refine_ls_weighting_scheme calc
_refine_ls_wR_factor_gt 0.1050
_refine_ls_wR_factor_ref 0.1354
_reflns_number_gt 2661
_reflns_number_total 5652
_reflns_threshold_expression >2sigma(I)
_cod_data_source_file ja067821si20070529_084411.cif
_cod_data_source_block hz1234
_cod_original_cell_volume 1285.57(6)
_cod_database_code 4111335

loop_
_symmetry_equiv_pos_as_xyz
'x, y, z'
'-x, -y, -z'

loop_
_atom_site_label
_atom_site_type_symbol
_atom_site_fract_x
_atom_site_fract_y
_atom_site_fract_z
_atom_site_U_iso_or_equiv
_atom_site_adp_type
_atom_site_occupancy
_atom_site_symmetry_multiplicity
_atom_site_calc_flag
_atom_site_refinement_flags
N1 N 0.4775(2) 0.2975(2) 0.06516(10) 0.0297(5) Uani 1 1 d .
C2 C 0.4157(3) 0.2470(3) 0.01436(13) 0.0339(6) Uani 1 1 d .
C3 C 0.5368(3) 0.1976(3) -0.05485(12) 0.0384(6) Uani 1 1 d .
H3A H 0.5069 0.2949 -0.0849 0.046 Uiso 1 1 d R
H3B H 0.5174 0.1112 -0.0755 0.046 Uiso 1 1 d R
C4 C 0.7314(3) 0.1328(3) -0.05337(12) 0.0349(6) Uani 1 1 d .
H4 H 0.7660 0.0255 -0.0297 0.042 Uiso 1 1 d R
C5 C 0.8402(3) 0.1029(3) -0.12684(12) 0.0423(7) Uani 1 1 d .
H5A H 0.7905 0.2029 -0.1539 0.051 Uiso 1 1 d R
H5B H 0.8363 0.0088 -0.1485 0.051 Uiso 1 1 d R
C6 C 1.0270(3) 0.0752(3) -0.12595(13) 0.0455(7) Uani 1 1 d .
H6A H 1.0970 0.0456 -0.1720 0.055 Uiso 1 1 d R
H6B H 1.0741 -0.0178 -0.0953 0.055 Uiso 1 1 d R
C7 C 1.0296(3) 0.2324(3) -0.09780(12) 0.0418(6) Uani 1 1 d .
H7A H 1.0099 0.3163 -0.1340 0.050 Uiso 1 1 d R
H7B H 1.1422 0.2070 -0.0868 0.050 Uiso 1 1 d R
C8 C 0.8917(3) 0.3053(3) -0.03501(12) 0.0373(6) Uani 1 1 d .
H8 H 0.8965 0.3912 -0.0081 0.045 Uiso 1 1 d R
C9 C 0.7608(3) 0.2568(3) -0.01230(12) 0.0287(6) Uani 1 1 d .
C10 C 0.6407(3) 0.3138(2) 0.05399(12) 0.0280(6) Uani 1 1 d .
C11 C 0.6529(3) 0.3735(3) 0.11479(12) 0.0295(6) Uani 1 1 d .
C12 C 0.4965(3) 0.3980(3) 0.16545(12) 0.0305(6) Uani 1 1 d .
C13 C 0.4416(3) 0.4536(3) 0.23451(13) 0.0374(6) Uani 1 1 d .
H13 H 0.5151 0.4841 0.2569 0.045 Uiso 1 1 d R
C14 C 0.2832(3) 0.4601(3) 0.27087(13) 0.0436(7) Uani 1 1 d .
H14 H 0.2449 0.4995 0.3186 0.052 Uiso 1 1 d R
C15 C 0.1791(3) 0.4120(3) 0.23839(14) 0.0464(7) Uani 1 1 d .
H15 H 0.0697 0.4169 0.2649 0.056 Uiso 1 1 d R
C16 C 0.2301(3) 0.3563(3) 0.16971(13) 0.0403(6) Uani 1 1 d .
H16 H 0.1590 0.3224 0.1473 0.048 Uiso 1 1 d R
C17 C 0.3890(3) 0.3503(3) 0.13379(12) 0.0317(6) Uani 1 1 d .
O18 O 0.2706(2) 0.2465(2) 0.02611(9) 0.0454(5) Uani 1 1 d .
C19 C 0.8052(3) 0.4015(3) 0.12919(12) 0.0396(6) Uani 1 1 d .
H19C H 0.9119 0.3042 0.1135 0.059 Uiso 1 1 d R
H19A H 0.7919 0.4185 0.1784 0.059 Uiso 1 1 d R
H19B H 0.8102 0.5009 0.1052 0.059 Uiso 1 1 d R
N1' N 0.6142(2) 0.1738(2) 0.48298(10) 0.0304(5) Uani 1 1 d .
C2' C 0.4601(3) 0.3217(3) 0.49033(13) 0.0339(6) Uani 1 1 d .
C3' C 0.3488(3) 0.3512(3) 0.56179(12) 0.0363(6) Uani 1 1 d .
H3'A H 0.2643 0.3047 0.5629 0.044 Uiso 1 1 d R
H3'B H 0.2859 0.4718 0.5696 0.044 Uiso 1 1 d R
C4' C 0.4443(3) 0.2724(3) 0.62224(12) 0.0342(6) Uani 1 1 d .
H4' H 0.5184 0.3289 0.6253 0.041 Uiso 1 1 d R
C5' C 0.3175(3) 0.2996(3) 0.69167(12) 0.0407(6) Uani 1 1 d .
H5'A H 0.2257 0.2690 0.6853 0.049 Uiso 1 1 d R
H5'B H 0.2659 0.4176 0.7051 0.049 Uiso 1 1 d R
C6' C 0.4078(3) 0.1871(3) 0.74819(12) 0.0425(7) Uani 1 1 d .
H6'A H 0.3280 0.2129 0.7922 0.051 Uiso 1 1 d R
H6'B H 0.5062 0.2097 0.7523 0.051 Uiso 1 1 d R
C7' C 0.4704(3) 0.0014(3) 0.72882(12) 0.0451(7) Uani 1 1 d .
H7'A H 0.3709 -0.0266 0.7360 0.054 Uiso 1 1 d R
H7'B H 0.5484 -0.0698 0.7586 0.054 Uiso 1 1 d R
C8' C 0.5612(3) -0.0344(3) 0.65402(12) 0.0373(6) Uani 1 1 d .
H8' H 0.6260 -0.1508 0.6387 0.045 Uiso 1 1 d R
C9' C 0.5581(3) 0.0864(3) 0.60618(12) 0.0280(5) Uani 1 1 d .
C10' C 0.6637(3) 0.0491(3) 0.53625(12) 0.0289(6) Uani 1 1 d .
C11' C 0.8178(3) -0.0817(3) 0.50946(12) 0.0298(6) Uani 1 1 d .
C12' C 0.8701(3) -0.0414(3) 0.43771(12) 0.0324(6) Uani 1 1 d .
C13' C 1.0179(3) -0.1254(3) 0.38711(13) 0.0420(7) Uani 1 1 d .
H13' H 1.1073 -0.2317 0.3977 0.050 Uiso 1 1 d R
C14' C 1.0337(4) -0.0512(4) 0.32226(14) 0.0501(7) Uani 1 1 d .
H14' H 1.1334 -0.1086 0.2865 0.060 Uiso 1 1 d R
C15' C 0.9061(4) 0.1046(4) 0.30828(14) 0.0507(7) Uani 1 1 d .
H15' H 0.9213 0.1538 0.2630 0.061 Uiso 1 1 d R
C16' C 0.7581(4) 0.1915(3) 0.35739(13) 0.0419(7) Uani 1 1 d .
H16' H 0.6696 0.2993 0.3475 0.050 Uiso 1 1 d R
C17' C 0.7432(3) 0.1166(3) 0.42191(12) 0.0327(6) Uani 1 1 d .
O18' O 0.4213(2) 0.4168(2) 0.44144(9) 0.0461(5) Uani 1 1 d .
C19' C 0.9241(3) -0.2365(3) 0.54616(12) 0.0384(6) Uani 1 1 d .
H19F H 0.9323 -0.2043 0.5909 0.058 Uiso 1 1 d R
H19D H 1.0393 -0.2901 0.5185 0.058 Uiso 1 1 d R
H19E H 0.8717 -0.3168 0.5526 0.058 Uiso 1 1 d R

loop_
_atom_site_aniso_label
_atom_site_aniso_U_11
_atom_site_aniso_U_22
_atom_site_aniso_U_33
_atom_site_aniso_U_23
_atom_site_aniso_U_13
_atom_site_aniso_U_12
N1 0.0307(12) 0.0282(10) 0.0349(12) 0.0024(9) -0.0129(10) -0.0140(9)
C2 0.0363(16) 0.0266(13) 0.0441(16) 0.0074(12) -0.0200(14) -0.0139(12)
C3 0.0450(17) 0.0335(13) 0.0441(17) 0.0035(12) -0.0229(14) -0.0175(13)
C4 0.0401(15) 0.0302(13) 0.0371(15) -0.0001(11) -0.0127(13) -0.0146(12)
C5 0.0489(17) 0.0408(15) 0.0402(16) -0.0037(13) -0.0117(14) -0.0193(13)
C6 0.0504(18) 0.0409(15) 0.0407(16) 0.0003(13) -0.0085(14) -0.0144(14)
C7 0.0407(16) 0.0419(15) 0.0401(16) 0.0008(13) -0.0046(13) -0.0158(13)
C8 0.0423(16) 0.0322(13) 0.0389(16) -0.0010(12) -0.0099(13) -0.0156(13)
C9 0.0320(14) 0.0238(12) 0.0322(14) 0.0034(11) -0.0134(12) -0.0106(11)
C10 0.0266(14) 0.0213(12) 0.0404(16) 0.0042(11) -0.0118(12) -0.0120(11)
C11 0.0291(14) 0.0231(12) 0.0380(15) 0.0011(11) -0.0126(12) -0.0096(11)
C12 0.0299(14) 0.0225(12) 0.0373(15) 0.0045(11) -0.0116(12) -0.0073(11)
C13 0.0398(16) 0.0295(13) 0.0404(16) 0.0012(12) -0.0108(13) -0.0106(12)
C14 0.0445(17) 0.0331(14) 0.0417(16) -0.0005(12) -0.0046(14) -0.0064(13)
C15 0.0311(16) 0.0427(15) 0.0539(19) 0.0076(14) -0.0010(14) -0.0083(13)
C16 0.0301(15) 0.0417(15) 0.0474(18) 0.0049(13) -0.0087(13) -0.0131(13)
C17 0.0308(15) 0.0264(12) 0.0393(16) 0.0056(11) -0.0134(13) -0.0110(12)
O18 0.0395(11) 0.0479(11) 0.0605(12) 0.0031(9) -0.0200(9) -0.0251(9)
C19 0.0378(16) 0.0398(14) 0.0473(16) -0.0031(13) -0.0113(13) -0.0198(13)
N1' 0.0320(12) 0.0280(10) 0.0322(12) 0.0015(9) -0.0103(10) -0.0115(10)
C2' 0.0359(15) 0.0285(13) 0.0424(17) -0.0007(12) -0.0168(14) -0.0139(12)
C3' 0.0322(15) 0.0277(13) 0.0479(17) -0.0016(12) -0.0166(13) -0.0068(11)
C4' 0.0318(14) 0.0309(13) 0.0400(15) -0.0017(12) -0.0088(13) -0.0116(12)
C5' 0.0356(16) 0.0361(14) 0.0476(17) -0.0082(13) -0.0037(14) -0.0125(12)
C6' 0.0445(17) 0.0458(15) 0.0371(16) -0.0038(13) 0.0005(13) -0.0214(14)
C7' 0.0522(18) 0.0395(15) 0.0403(17) 0.0008(13) -0.0043(14) -0.0176(14)
C8' 0.0405(16) 0.0327(14) 0.0354(15) -0.0012(12) -0.0048(13) -0.0126(12)
C9' 0.0254(13) 0.0245(12) 0.0345(15) -0.0006(11) -0.0077(12) -0.0096(11)
C10' 0.0331(15) 0.0267(12) 0.0318(15) 0.0026(11) -0.0139(12) -0.0140(12)
C11' 0.0314(15) 0.0285(13) 0.0319(15) -0.0028(11) -0.0107(12) -0.0119(12)
C12' 0.0342(15) 0.0363(14) 0.0341(16) -0.0023(12) -0.0109(13) -0.0194(13)
C13' 0.0392(17) 0.0457(15) 0.0434(17) -0.0107(14) -0.0058(14) -0.0186(14)
C14' 0.0535(19) 0.067(2) 0.0341(17) -0.0131(15) 0.0027(14) -0.0318(18)
C15' 0.066(2) 0.064(2) 0.0343(17) -0.0001(15) -0.0081(16) -0.0401(18)
C16' 0.0537(19) 0.0463(15) 0.0353(16) 0.0040(14) -0.0160(15) -0.0270(15)
C17' 0.0377(15) 0.0370(14) 0.0316(15) -0.0029(12) -0.0088(13) -0.0219(13)
O18' 0.0556(12) 0.0396(10) 0.0480(12) 0.0132(9) -0.0263(10) -0.0192(9)
C19' 0.0341(15) 0.0333(13) 0.0442(16) -0.0038(12) -0.0114(13) -0.0078(12)

loop_
_atom_type_symbol
_atom_type_description
_atom_type_scat_dispersion_real
_atom_type_scat_dispersion_imag
_atom_type_scat_source
C C 0.0033 0.0016 'International Tables Vol C Tables 4.2.6.8 and 6.1.1.4'
H H 0.0000 0.0000 'International Tables Vol C Tables 4.2.6.8 and 6.1.1.4'
O O 0.0106 0.0060 'International Tables Vol C Tables 4.2.6.8 and 6.1.1.4'
N N 0.0061 0.0033 'International Tables Vol C Tables 4.2.6.8 and 6.1.1.4'

loop_
_geom_angle_atom_site_label_1
_geom_angle_atom_site_label_2
_geom_angle_atom_site_label_3
_geom_angle
C2 N1 C17 126.51(19)
C2 N1 C10 124.57(19)
C17 N1 C10 108.82(17)
O18 C2 N1 121.2(2)
O18 C2 C3 123.2(2)
N1 C2 C3 115.60(19)
C2 C3 C4 115.97(19)
C2 C3 H3A 108.5
C4 C3 H3A 107.5
C2 C3 H3B 108.2
C4 C3 H3B 108.7
H3A C3 H3B 107.7
C9 C4 C5 111.83(18)
C9 C4 C3 109.39(19)
C5 C4 C3 111.38(19)
C9 C4 H4 108.6
C5 C4 H4 107.8
C3 C4 H4 107.7
C4 C5 C6 111.11(19)
C4 C5 H5A 108.4
C6 C5 H5A 107.5
C4 C5 H5B 110.0
C6 C5 H5B 111.5
H5A C5 H5B 108.2
C7 C6 C5 110.2(2)
C7 C6 H6A 111.4
C5 C6 H6A 110.2
C7 C6 H6B 108.4
C5 C6 H6B 108.1
H6A C6 H6B 108.5
C8 C7 C6 112.65(19)
C8 C7 H7A 108.5
C6 C7 H7A 107.7
C8 C7 H7B 109.5
C6 C7 H7B 110.4
H7A C7 H7B 108.0
C9 C8 C7 124.1(2)
C9 C8 H8 117.1
C7 C8 H8 118.8
C8 C9 C10 123.07(19)
C8 C9 C4 121.8(2)
C10 C9 C4 115.06(18)
C11 C10 N1 107.79(19)
C11 C10 C9 133.05(19)
N1 C10 C9 118.97(18)
C10 C11 C12 108.36(18)
C10 C11 C19 126.9(2)
C12 C11 C19 124.7(2)
C13 C12 C17 119.3(2)
C13 C12 C11 132.7(2)
C17 C12 C11 108.0(2)
C14 C13 C12 119.3(2)
C14 C13 H13 120.7
C12 C13 H13 119.9
C13 C14 C15 120.3(2)
C13 C14 H14 119.2
C15 C14 H14 120.4
C16 C15 C14 121.7(2)
C16 C15 H15 119.5
C14 C15 H15 118.8
C15 C16 C17 117.4(2)
C15 C16 H16 122.0
C17 C16 H16 120.6
C16 C17 N1 131.1(2)
C16 C17 C12 121.9(2)
N1 C17 C12 107.02(19)
C11 C19 H19C 109.6
C11 C19 H19A 109.9
H19C C19 H19A 109.4
C11 C19 H19B 110.0
H19C C19 H19B 109.4
H19A C19 H19B 108.4
C2' N1' C17' 126.6(2)
C2' N1' C10' 125.0(2)
C17' N1' C10' 108.30(18)
O18' C2' N1' 121.4(2)
O18' C2' C3' 123.7(2)
N1' C2' C3' 114.9(2)
C2' C3' C4' 116.1(2)
C2' C3' H3'A 108.4
C4' C3' H3'A 107.0
C2' C3' H3'B 108.4
C4' C3' H3'B 109.1
H3'A C3' H3'B 107.6
C9' C4' C5' 112.33(19)
C9' C4' C3' 109.01(18)
C5' C4' C3' 111.62(19)
C9' C4' H4' 108.5
C5' C4' H4' 107.7
C3' C4' H4' 107.6
C4' C5' C6' 111.1(2)
C4' C5' H5'A 107.9
C6' C5' H5'A 108.4
C4' C5' H5'B 110.0
C6' C5' H5'B 111.2
H5'A C5' H5'B 108.1
C7' C6' C5' 109.7(2)
C7' C6' H6'A 110.4
C5' C6' H6'A 109.6
C7' C6' H6'B 109.4
C5' C6' H6'B 109.2
H6'A C6' H6'B 108.5
C8' C7' C6' 111.8(2)
C8' C7' H7'A 109.0
C6' C7' H7'A 108.6
C8' C7' H7'B 109.3
C6' C7' H7'B 110.1
H7'A C7' H7'B 108.0
C9' C8' C7' 124.2(2)
C9' C8' H8' 117.1
C7' C8' H8' 118.7
C8' C9' C10' 123.0(2)
C8' C9' C4' 121.6(2)
C10' C9' C4' 115.36(19)
C11' C10' N1' 108.71(19)
C11' C10' C9' 132.6(2)
N1' C10' C9' 118.49(19)
C10' C11' C12' 107.7(2)
C10' C11' C19' 128.2(2)
C12' C11' C19' 124.1(2)
C13' C12' C17' 119.3(2)
C13' C12' C11' 132.2(2)
C17' C12' C11' 108.5(2)
C14' C13' C12' 118.8(3)
C14' C13' H13' 121.1
C12' C13' H13' 120.2
C13' C14' C15' 120.5(3)
C13' C14' H14' 119.8
C15' C14' H14' 119.7
C16' C15' C14' 122.2(3)
C16' C15' H15' 119.1
C14' C15' H15' 118.7
C17' C16' C15' 116.9(2)
C17' C16' H16' 121.0
C15' C16' H16' 122.1
C16' C17' C12' 122.3(2)
C16' C17' N1' 130.8(2)
C12' C17' N1' 106.9(2)
C11' C19' H19F 109.5
C11' C19' H19D 109.4
H19F C19' H19D 109.5
C11' C19' H19E 110.6
H19F C19' H19E 109.5
H19D C19' H19E 108.4

loop_
_geom_bond_atom_site_label_1
_geom_bond_atom_site_label_2
_geom_bond_distance
N1 C2 1.386(3)
N1 C17 1.404(3)
N1 C10 1.434(2)
C2 O18 1.219(2)
C2 C3 1.496(3)
C3 C4 1.526(3)
C3 H3A 0.9600
C3 H3B 0.9601
C4 C9 1.513(3)
C4 C5 1.520(3)
C4 H4 0.9600
C5 C6 1.518(3)
C5 H5A 0.9600
C5 H5B 0.9600
C6 C7 1.513(3)
C6 H6A 0.9600
C6 H6B 0.9600
C7 C8 1.486(3)
C7 H7A 0.9601
C7 H7B 0.9601
C8 C9 1.340(3)
C8 H8 0.9601
C9 C10 1.454(3)
C10 C11 1.368(3)
C11 C12 1.442(3)
C11 C19 1.502(3)
C12 C13 1.386(3)
C12 C17 1.408(3)
C13 C14 1.379(3)
C13 H13 0.9601
C14 C15 1.395(3)
C14 H14 0.9600
C15 C16 1.380(3)
C15 H15 0.9600
C16 C17 1.382(3)
C16 H16 0.9600
C19 H19C 0.9600
C19 H19A 0.9598
C19 H19B 0.9600
N1' C2' 1.392(3)
N1' C17' 1.411(3)
N1' C10' 1.432(3)
C2' O18' 1.215(3)
C2' C3' 1.495(3)
C3' C4' 1.525(3)
C3' H3'A 0.9600
C3' H3'B 0.9600
C4' C9' 1.509(3)
C4' C5' 1.522(3)
C4' H4' 0.9601
C5' C6' 1.520(3)
C5' H5'A 0.9600
C5' H5'B 0.9600
C6' C7' 1.516(3)
C6' H6'A 0.9599
C6' H6'B 0.9599
C7' C8' 1.497(3)
C7' H7'A 0.9600
C7' H7'B 0.9601
C8' C9' 1.343(3)
C8' H8' 0.9599
C9' C10' 1.453(3)
C10' C11' 1.363(3)
C11' C12' 1.445(3)
C11' C19' 1.494(3)
C12' C13' 1.394(3)
C12' C17' 1.405(3)
C13' C14' 1.383(3)
C13' H13' 0.9600
C14' C15' 1.385(4)
C14' H14' 0.9600
C15' C16' 1.384(3)
C15' H15' 0.9601
C16' C17' 1.379(3)
C16' H16' 0.9600
C19' H19F 0.9599
C19' H19D 0.9600
C19' H19E 0.9600

loop_
_geom_torsion_atom_site_label_1
_geom_torsion_atom_site_label_2
_geom_torsion_atom_site_label_3
_geom_torsion_atom_site_label_4
_geom_torsion
C17 N1 C2 O18 0.8(3)
C10 N1 C2 O18 -175.15(19)
C17 N1 C2 C3 179.7(2)
C10 N1 C2 C3 3.7(3)
O18 C2 C3 C4 -155.0(2)
N1 C2 C3 C4 26.2(3)
C2 C3 C4 C9 -50.3(3)
C2 C3 C4 C5 -174.43(19)
C9 C4 C5 C6 45.2(3)
C3 C4 C5 C6 167.94(18)
C4 C5 C6 C7 -62.2(3)
C5 C6 C7 C8 43.8(3)
C6 C7 C8 C9 -10.7(3)
C7 C8 C9 C10 171.9(2)
C7 C8 C9 C4 -6.0(4)
C5 C4 C9 C8 -11.7(3)
C3 C4 C9 C8 -135.6(2)
C5 C4 C9 C10 170.20(19)
C3 C4 C9 C10 46.3(3)
C2 N1 C10 C11 177.24(18)
C17 N1 C10 C11 0.7(2)
C2 N1 C10 C9 -7.1(3)
C17 N1 C10 C9 176.31(18)
C8 C9 C10 C11 -23.6(4)
C4 C9 C10 C11 154.5(2)
C8 C9 C10 N1 162.1(2)
C4 C9 C10 N1 -19.9(3)
N1 C10 C11 C12 -0.6(2)
C9 C10 C11 C12 -175.4(2)
N1 C10 C11 C19 176.44(19)
C9 C10 C11 C19 1.6(4)
C10 C11 C12 C13 179.3(2)
C19 C11 C12 C13 2.1(4)
C10 C11 C12 C17 0.4(2)
C19 C11 C12 C17 -176.77(19)
C17 C12 C13 C14 0.3(3)
C11 C12 C13 C14 -178.5(2)
C12 C13 C14 C15 -0.3(3)
C13 C14 C15 C16 0.2(4)
C14 C15 C16 C17 -0.2(3)
C15 C16 C17 N1 178.6(2)
C15 C16 C17 C12 0.3(3)
C2 N1 C17 C16 4.5(4)
C10 N1 C17 C16 -178.9(2)
C2 N1 C17 C12 -176.92(18)
C10 N1 C17 C12 -0.4(2)
C13 C12 C17 C16 -0.3(3)
C11 C12 C17 C16 178.7(2)
C13 C12 C17 N1 -179.05(19)
C11 C12 C17 N1 0.0(2)
C17' N1' C2' O18' 1.3(3)
C10' N1' C2' O18' -175.31(18)
C17' N1' C2' C3' -179.17(18)
C10' N1' C2' C3' 4.2(3)
O18' C2' C3' C4' -153.8(2)
N1' C2' C3' C4' 26.7(3)
C2' C3' C4' C9' -51.3(2)
C2' C3' C4' C5' -175.93(18)
C9' C4' C5' C6' 43.9(2)
C3' C4' C5' C6' 166.70(18)
C4' C5' C6' C7' -63.2(2)
C5' C6' C7' C8' 46.0(3)
C6' C7' C8' C9' -12.3(3)
C7' C8' C9' C10' 172.5(2)
C7' C8' C9' C4' -6.9(3)
C5' C4' C9' C8' -9.4(3)
C3' C4' C9' C8' -133.7(2)
C5' C4' C9' C10' 171.12(18)
C3' C4' C9' C10' 46.9(2)
C2' N1' C10' C11' 176.99(18)
C17' N1' C10' C11' -0.2(2)
C2' N1' C10' C9' -7.9(3)
C17' N1' C10' C9' 174.88(17)
C8' C9' C10' C11' -25.5(4)
C4' C9' C10' C11' 154.0(2)
C8' C9' C10' N1' 160.90(19)
C4' C9' C10' N1' -19.7(3)
N1' C10' C11' C12' 0.3(2)
C9' C10' C11' C12' -173.8(2)
N1' C10' C11' C19' 176.99(18)
C9' C10' C11' C19' 2.9(4)
C10' C11' C12' C13' 177.1(2)
C19' C11' C12' C13' 0.3(3)
C10' C11' C12' C17' -0.3(2)
C19' C11' C12' C17' -177.17(18)
C17' C12' C13' C14' -0.9(3)
C11' C12' C13' C14' -178.1(2)
C12' C13' C14' C15' 0.8(3)
C13' C14' C15' C16' -0.7(4)
C14' C15' C16' C17' 0.7(3)
C15' C16' C17' C12' -0.8(3)
C15' C16' C17' N1' 177.4(2)
C13' C12' C17' C16' 0.9(3)
C11' C12' C17' C16' 178.72(19)
C13' C12' C17' N1' -177.63(17)
C11' C12' C17' N1' 0.2(2)
C2' N1' C17' C16' 4.5(3)
C10' N1' C17' C16' -178.4(2)
C2' N1' C17' C12' -177.12(18)
C10' N1' C17' C12' 0.0(2)
